data_1555720
loop_
_publ_author_name
'Zhou, Ming'
'Liu, Ye'
'Song, Jian'
'Peng, Xiao-Gang'
'Cheng, Qi'
'Cao, Hui'
'Xiang, Ming'
'Ruan, Han-Li'

_publ_section_title
;
 Schincalide A, a Schinortriterpenoid with a
 Tricyclo[5.2.1.0(1,6)]decane-Bridged System from the Stems and Leaves of
 Schisandra incarnate.
;
_journal_issue 18
_journal_name_full 'Organic letters'
_journal_page_first 4558
_journal_page_last 4561
_journal_paper_doi 10.1021/acs.orglett.6b02197
_journal_volume 18
_journal_year 2016
_chemical_absolute_configuration ad
_chemical_formula_sum 'C29.64 H34.56 O10.36'
_chemical_formula_weight 556.72
_space_group_crystal_system orthorhombic
_space_group_IT_number 19
_space_group_name_Hall 'P 2ac 2ab'
_space_group_name_H-M_alt 'P 21 21 21'
_atom_sites_solution_hydrogens mixed
_atom_sites_solution_primary direct
_atom_sites_solution_secondary difmap
_audit_creation_method SHELXL-2014/6
_cell_angle_alpha 90
_cell_angle_beta 90
_cell_angle_gamma 90
_cell_formula_units_Z 4
_cell_length_a 6.9086(4)
_cell_length_b 13.0711(8)
_cell_length_c 29.2663(18)
_cell_measurement_reflns_used 9072
_cell_measurement_temperature 150(2)
_cell_measurement_theta_max 65.04
_cell_measurement_theta_min 3.02
_cell_volume 2642.8(3)
_computing_cell_refinement 'Bruker SAINT'
_computing_data_collection 'Bruker APEX2'
_computing_data_reduction 'Bruker SAINT'
_computing_molecular_graphics 'Bruker SHELXTL'
_computing_publication_material 'Bruker SHELXTL'
_computing_structure_refinement 'SHELXL-2014/7 (Sheldrick, 2014)'
_computing_structure_solution 'SHELXS-97 (Sheldrick, 2008)'
_diffrn_ambient_temperature 150(2)
_diffrn_measured_fraction_theta_full 0.924
_diffrn_measured_fraction_theta_max 0.979
_diffrn_measurement_device_type 'Bruker Kappa APEX-Duo CCD'
_diffrn_measurement_method '\f and \w scans'
_diffrn_radiation_type CuK\a
_diffrn_radiation_wavelength 1.54178
_diffrn_reflns_av_R_equivalents 0.0618
_diffrn_reflns_av_unetI/netI 0.0639
_diffrn_reflns_Laue_measured_fraction_full 0.924
_diffrn_reflns_Laue_measured_fraction_max 0.979
_diffrn_reflns_limit_h_max 6
_diffrn_reflns_limit_h_min -8
_diffrn_reflns_limit_k_max 13
_diffrn_reflns_limit_k_min -15
_diffrn_reflns_limit_l_max 33
_diffrn_reflns_limit_l_min -32
_diffrn_reflns_number 13672
_diffrn_reflns_point_group_measured_fraction_full 0.905
_diffrn_reflns_point_group_measured_fraction_max 0.962
_diffrn_reflns_theta_full 67.679
_diffrn_reflns_theta_max 65.036
_diffrn_reflns_theta_min 3.020
_diffrn_source 'fine-focus sealed tube'
_exptl_absorpt_coefficient_mu 0.884
_exptl_absorpt_correction_T_max 0.7526
_exptl_absorpt_correction_T_min 0.5463
_exptl_absorpt_correction_type multi-scan
_exptl_absorpt_process_details 'SADABS-2012/1 (Bruker,2012)'
_exptl_crystal_colour colorless
_exptl_crystal_density_diffrn 1.399
_exptl_crystal_density_method 'not measured'
_exptl_crystal_description prism
_exptl_crystal_F_000 1181
_exptl_crystal_size_max 0.190
_exptl_crystal_size_mid 0.160
_exptl_crystal_size_min 0.130
_refine_diff_density_max 0.525
_refine_diff_density_min -0.424
_refine_diff_density_rms 0.091
_refine_ls_abs_structure_details
;
 Flack x determined using 1580 quotients [(I+)-(I-)]/[(I+)+(I-)]
 (Parsons, Flack and Wagner, Acta Cryst. B69 (2013) 249-259).
;
_refine_ls_abs_structure_Flack 0.08(10)
_refine_ls_extinction_method none
_refine_ls_goodness_of_fit_ref 1.116
_refine_ls_hydrogen_treatment mixed
_refine_ls_matrix_type full
_refine_ls_number_parameters 428
_refine_ls_number_reflns 4337
_refine_ls_number_restraints 9
_refine_ls_restrained_S_all 1.115
_refine_ls_R_factor_all 0.0662
_refine_ls_R_factor_gt 0.0636
_refine_ls_shift/su_max 0.000
_refine_ls_shift/su_mean 0.000
_refine_ls_structure_factor_coef Fsqd
_refine_ls_weighting_details 'w=1/[\s^2^(Fo^2^)+(0.1179P)^2^+1.5600P] where P=(Fo^2^+2Fc^2^)/3'
_refine_ls_weighting_scheme calc
_refine_ls_wR_factor_gt 0.1807
_refine_ls_wR_factor_ref 0.1826
_reflns_Friedel_coverage 0.699
_reflns_Friedel_fraction_full 0.880
_reflns_Friedel_fraction_max 0.938
_reflns_number_gt 4081
_reflns_number_total 4337
_reflns_threshold_expression 'I > 2\s(I)'
_cod_data_source_file ol6b02197_si_002.cif
_cod_data_source_block I
_cod_database_code 1555720
_shelx_space_group_comment
;
The symmetry employed for this shelxl refinement is uniquely defined
by the following loop, which should always be used as a source of
symmetry information in preference to the above space-group names.
They are only intended as comments.
;
_shelx_estimated_absorpt_t_min 0.850
_shelx_estimated_absorpt_t_max 0.894
_shelxl_version_number 2014/6

loop_
_space_group_symop_operation_xyz
'x, y, z'
'-x+1/2, -y, z+1/2'
'-x, y+1/2, -z+1/2'
'x+1/2, -y+1/2, -z'

loop_
_atom_site_label
_atom_site_type_symbol
_atom_site_fract_x
_atom_site_fract_y
_atom_site_fract_z
_atom_site_U_iso_or_equiv
_atom_site_adp_type
_atom_site_occupancy
_atom_site_site_symmetry_order
_atom_site_calc_flag
_atom_site_refinement_flags_posn
_atom_site_refinement_flags_adp
_atom_site_refinement_flags_occupancy
_atom_site_disorder_assembly
_atom_site_disorder_group
C1 C 0.4252(8) 0.7359(4) 0.21480(17) 0.0179(10) Uani 1 1 d . . . . .
O1 O 0.2854(5) 0.7788(3) 0.18467(11) 0.0209(8) Uani 1 1 d . . . . .
H2 H 0.495(9) 0.639(5) 0.161(2) 0.025 Uiso 1 1 d . U . . .
C2 C 0.5109(7) 0.6417(4) 0.19320(17) 0.0178(10) Uani 1 1 d . . . . .
O2 O 0.7031(5) 0.6264(3) 0.20828(15) 0.0281(9) Uani 1 1 d . . . . .
H2O H 0.762(6) 0.587(6) 0.190(2) 0.042 Uiso 1 1 calc R U . . .
C3 C 0.3866(7) 0.5541(3) 0.21257(16) 0.0162(10) Uani 1 1 d . . . . .
O3 O 0.3777(6) 0.4672(3) 0.19896(13) 0.0277(9) Uani 1 1 d . . . . .
H1 H 0.527(8) 0.783(4) 0.2229(18) 0.016(13) Uiso 1 1 d . . . . .
C4 C 0.1365(8) 0.8256(4) 0.21281(17) 0.0198(11) Uani 1 1 d . . . . .
O4 O 0.2917(5) 0.5861(2) 0.24955(11) 0.0156(7) Uani 1 1 d . . . . .
H5 H 0.029(9) 0.698(4) 0.238(2) 0.025(15) Uiso 1 1 d . . . . .
C5 C 0.1115(7) 0.7468(4) 0.25169(16) 0.0163(10) Uani 1 1 d . . . . .
O5 O -0.0644(5) 0.5334(3) 0.39328(12) 0.0231(8) Uani 1 1 d . . . . .
O6 O 0.5995(6) 0.4205(3) 0.48368(14) 0.0358(10) Uani 1 1 d . . . . .
C6 C 0.0185(8) 0.7884(4) 0.29524(18) 0.0211(11) Uani 1 1 d . . . . .
C30 C 0.2046(8) 0.9304(4) 0.2293(2) 0.0257(12) Uani 1 1 d . . . . .
H30A H 0.2390 0.9728 0.2029 0.038 Uiso 1 1 calc R U . . .
H30B H 0.3180 0.9220 0.2491 0.038 Uiso 1 1 calc R U . . .
H30C H 0.1003 0.9635 0.2466 0.038 Uiso 1 1 calc R U . . .
C29 C -0.0440(8) 0.8374(4) 0.1831(2) 0.0292(13) Uani 1 1 d . . . . .
H29A H -0.0127 0.8789 0.1562 0.044 Uiso 1 1 calc R U . . .
H29B H -0.1462 0.8712 0.2007 0.044 Uiso 1 1 calc R U . . .
H29C H -0.0888 0.7698 0.1733 0.044 Uiso 1 1 calc R U . . .
C28 C 0.1551(9) 0.3927(4) 0.4497(2) 0.0331(14) Uani 1 1 d . . . . .
H28A H 0.0831 0.3621 0.4243 0.050 Uiso 1 1 calc R U . . .
H28B H 0.0727 0.4424 0.4655 0.050 Uiso 1 1 calc R U . . .
H28C H 0.1943 0.3389 0.4712 0.050 Uiso 1 1 calc R U . . .
C7 C -0.0142(7) 0.7017(4) 0.32805(17) 0.0168(10) Uani 1 1 d . . . . .
O7 O 0.7262(7) 0.2761(4) 0.45680(18) 0.0524(14) Uani 1 1 d . . . . .
O10A O 0.959(3) 0.5423(13) 0.1414(5) 0.035(3) Uani 0.64(2) 1 d D U P A 1
H10O H 1.025(15) 0.489(5) 0.143(4) 0.042 Uiso 0.64(2) 1 d D U P A 1
C31 C 1.0175(15) 0.6138(8) 0.1077(4) 0.035(3) Uani 0.64(2) 1 d D U P A 1
H31A H 0.9146 0.6643 0.1031 0.052 Uiso 0.64(2) 1 calc R U P A 1
H31B H 1.0424 0.5779 0.0789 0.052 Uiso 0.64(2) 1 calc R U P A 1
H31C H 1.1358 0.6485 0.1178 0.052 Uiso 0.64(2) 1 calc R U P A 1
O10B O 0.951(6) 0.536(3) 0.1563(9) 0.035(3) Uani 0.36(2) 1 d . . P A 2
O11 O 0.993(3) 0.6469(12) 0.0766(6) 0.066(7) Uani 0.36(2) 1 d . . P A 2
C8 C 0.1278(7) 0.6508(4) 0.34841(15) 0.0146(10) Uani 1 1 d . . . . .
O8 O 0.6153(5) 0.7374(2) 0.38778(11) 0.0151(7) Uani 1 1 d . . . . .
C9 C 0.3437(6) 0.6640(3) 0.34482(16) 0.0131(10) Uani 1 1 d . . . . .
O9 O 0.8156(5) 0.8706(3) 0.39812(13) 0.0251(9) Uani 1 1 d . . . . .
H19A H 0.553(10) 0.696(5) 0.298(2) 0.030 Uiso 1 1 d . U . . .
H19B H 0.432(9) 0.789(5) 0.310(2) 0.030 Uiso 1 1 d . U . . .
H7 H -0.144(10) 0.677(5) 0.335(2) 0.030 Uiso 1 1 d . U . . .
C12 C 0.2949(7) 0.5392(4) 0.39937(16) 0.0158(10) Uani 1 1 d . . . . .
C11 C 0.4126(8) 0.5539(3) 0.35466(16) 0.0150(10) Uani 1 1 d . . . . .
C10 C 0.3120(6) 0.6983(3) 0.25684(16) 0.0135(10) Uani 1 1 d . . . . .
H6B H -0.111(9) 0.815(4) 0.2903(19) 0.016(13) Uiso 1 1 d . . . . .
H6A H 0.094(8) 0.841(4) 0.3129(19) 0.016(13) Uiso 1 1 d . . . . .
H11B H 0.549(9) 0.553(4) 0.3601(19) 0.019 Uiso 1 1 d . U . . .
H11A H 0.378(8) 0.507(4) 0.332(2) 0.019 Uiso 1 1 d . U . . .
C14 C 0.0925(7) 0.5665(4) 0.38221(16) 0.0170(10) Uani 1 1 d . . . . .
C13 C 0.3348(8) 0.4466(4) 0.43128(16) 0.0204(11) Uani 1 1 d . . . . .
C17 C 0.4517(7) 0.4938(4) 0.47131(18) 0.0227(11) Uani 1 1 d . . . . .
C16 C 0.4775(10) 0.3662(4) 0.4128(2) 0.0354(15) Uani 1 1 d . . . . .
H16A H 0.4085 0.3030 0.4038 0.042 Uiso 1 1 calc R U . . .
H16B H 0.5487 0.3930 0.3860 0.042 Uiso 1 1 calc R U . . .
C15 C 0.6130(10) 0.3458(5) 0.4517(2) 0.0363(15) Uani 1 1 d . . . . .
H22 H 0.272(11) 0.655(5) 0.447(3) 0.044 Uiso 1 1 d . U . . .
C19 C 0.4228(7) 0.7151(4) 0.30136(17) 0.0161(10) Uani 1 1 d . . . . .
C25 C 0.4677(7) 0.8899(4) 0.40539(16) 0.0164(10) Uani 1 1 d . . . . .
C20 C 0.5316(8) 0.5955(4) 0.45526(16) 0.0209(11) Uani 1 1 d . . . . .
H20 H 0.6440 0.5819 0.4346 0.025 Uiso 1 1 calc R U . . .
C21 C 0.5986(9) 0.6657(4) 0.49324(19) 0.0299(12) Uani 1 1 d . . . . .
H21A H 0.6400 0.7312 0.4802 0.045 Uiso 1 1 calc R U . . .
H21B H 0.7074 0.6340 0.5094 0.045 Uiso 1 1 calc R U . . .
H21C H 0.4919 0.6773 0.5147 0.045 Uiso 1 1 calc R U . . .
H24 H 0.175(10) 0.832(5) 0.403(2) 0.036 Uiso 1 1 d . U . . .
C22 C 0.3638(7) 0.6361(4) 0.42622(16) 0.0158(10) Uani 1 1 d . . . . .
H17 H 0.373(9) 0.503(4) 0.500(2) 0.019 Uiso 1 1 d . U . . .
C24 C 0.3256(7) 0.8222(4) 0.39951(16) 0.0152(10) Uani 1 1 d . . . . .
C23 C 0.4097(6) 0.7187(4) 0.38972(17) 0.0156(10) Uani 1 1 d . . . . .
C27 C 0.4603(9) 1.0001(4) 0.41988(18) 0.0278(13) Uani 1 1 d . . . . .
H27A H 0.5623 1.0384 0.4041 0.042 Uiso 1 1 calc R U . . .
H27B H 0.4800 1.0047 0.4530 0.042 Uiso 1 1 calc R U . . .
H27C H 0.3338 1.0290 0.4120 0.042 Uiso 1 1 calc R U . . .
C26 C 0.6527(7) 0.8384(4) 0.39749(15) 0.0158(10) Uani 1 1 d . . . . .

loop_
_atom_site_aniso_label
_atom_site_aniso_U_11
_atom_site_aniso_U_22
_atom_site_aniso_U_33
_atom_site_aniso_U_23
_atom_site_aniso_U_13
_atom_site_aniso_U_12
C1 0.021(2) 0.016(2) 0.017(2) 0.0014(19) -0.006(2) -0.004(2)
O1 0.0268(19) 0.0222(17) 0.0139(17) 0.0049(14) -0.0027(15) -0.0006(16)
C2 0.018(2) 0.019(2) 0.016(2) -0.0004(19) 0.004(2) 0.002(2)
O2 0.0179(18) 0.0246(19) 0.042(2) 0.0011(17) 0.0053(18) 0.0003(16)
C3 0.018(2) 0.018(2) 0.012(2) -0.0025(18) -0.006(2) -0.003(2)
O3 0.032(2) 0.0199(18) 0.031(2) -0.0107(15) 0.0048(17) -0.0021(17)
C4 0.023(3) 0.014(2) 0.023(3) 0.0008(19) 0.003(2) 0.002(2)
O4 0.0224(17) 0.0078(14) 0.0167(17) -0.0027(12) -0.0013(15) -0.0013(13)
C5 0.016(2) 0.015(2) 0.018(2) -0.0013(19) 0.000(2) -0.002(2)
O5 0.0195(18) 0.0192(17) 0.031(2) -0.0016(15) 0.0066(16) -0.0051(14)
O6 0.037(2) 0.033(2) 0.038(2) 0.0187(18) -0.008(2) 0.0056(19)
C6 0.017(2) 0.018(2) 0.028(3) 0.000(2) 0.003(2) 0.003(2)
C30 0.027(3) 0.015(2) 0.035(3) 0.003(2) 0.004(2) -0.001(2)
C29 0.024(3) 0.025(3) 0.039(3) 0.015(2) -0.011(3) 0.000(2)
C28 0.039(3) 0.030(3) 0.031(3) 0.013(2) -0.008(3) -0.014(3)
C7 0.013(2) 0.017(2) 0.020(2) -0.0035(19) 0.005(2) 0.000(2)
O7 0.046(3) 0.041(3) 0.070(3) 0.030(2) 0.012(3) 0.024(2)
O10A 0.034(3) 0.032(3) 0.040(9) 0.000(6) 0.019(7) 0.010(2)
C31 0.037(5) 0.036(5) 0.031(7) -0.006(4) 0.008(5) 0.006(4)
O10B 0.034(3) 0.032(3) 0.040(9) 0.000(6) 0.019(7) 0.010(2)
O11 0.095(13) 0.055(10) 0.048(12) 0.004(8) 0.000(9) -0.008(9)
C8 0.018(2) 0.013(2) 0.013(2) -0.0027(18) 0.001(2) 0.0002(19)
O8 0.0156(16) 0.0137(15) 0.0159(16) -0.0025(13) -0.0012(14) -0.0005(13)
C9 0.008(2) 0.013(2) 0.018(2) -0.0021(19) -0.0014(19) 0.0002(18)
O9 0.0166(18) 0.0263(19) 0.032(2) -0.0014(16) -0.0038(16) -0.0075(15)
C12 0.016(2) 0.017(2) 0.015(2) -0.0020(19) 0.004(2) 0.0012(19)
C11 0.020(3) 0.010(2) 0.015(2) -0.0009(18) 0.002(2) 0.0002(19)
C10 0.015(2) 0.008(2) 0.018(2) -0.0043(17) 0.001(2) -0.0047(18)
C14 0.019(3) 0.016(2) 0.016(2) -0.0089(19) 0.005(2) -0.004(2)
C13 0.028(3) 0.017(2) 0.017(2) 0.0031(19) 0.005(2) 0.000(2)
C17 0.019(3) 0.025(3) 0.024(3) 0.005(2) 0.001(2) 0.003(2)
C16 0.051(4) 0.023(3) 0.032(3) 0.007(2) 0.012(3) 0.012(3)
C15 0.039(4) 0.032(3) 0.038(3) 0.020(3) 0.015(3) 0.009(3)
C19 0.015(2) 0.013(2) 0.020(3) -0.0007(19) 0.005(2) -0.0007(19)
C25 0.022(2) 0.017(2) 0.011(2) 0.0008(18) -0.005(2) 0.002(2)
C20 0.027(3) 0.025(3) 0.011(2) 0.0059(19) -0.006(2) 0.003(2)
C21 0.034(3) 0.035(3) 0.021(3) 0.003(2) -0.004(3) -0.003(3)
C22 0.016(2) 0.018(2) 0.014(2) -0.0026(18) 0.005(2) 0.000(2)
C24 0.018(2) 0.015(2) 0.012(2) -0.0018(17) 0.001(2) -0.0007(19)
C23 0.008(2) 0.015(2) 0.023(3) -0.0051(19) 0.001(2) -0.0014(18)
C27 0.043(3) 0.016(3) 0.024(3) -0.004(2) 0.000(3) 0.000(2)
C26 0.021(3) 0.017(2) 0.009(2) 0.0017(18) -0.001(2) -0.004(2)

loop_
_atom_type_symbol
_atom_type_description
_atom_type_scat_dispersion_real
_atom_type_scat_dispersion_imag
_atom_type_scat_source
C C 0.0181 0.0091 'International Tables Vol C Tables 4.2.6.8 and 6.1.1.4'
H H 0.0000 0.0000 'International Tables Vol C Tables 4.2.6.8 and 6.1.1.4'
O O 0.0492 0.0322 'International Tables Vol C Tables 4.2.6.8 and 6.1.1.4'

loop_
_geom_angle_atom_site_label_1
_geom_angle_atom_site_label_2
_geom_angle_atom_site_label_3
_geom_angle
O1 C1 C2 109.2(4)
O1 C1 C10 106.1(4)
C2 C1 C10 105.9(4)
O1 C1 H1 113(3)
C2 C1 H1 110(3)
C10 C1 H1 112(3)
C1 O1 C4 107.2(4)
O2 C2 C1 110.7(4)
O2 C2 C3 107.7(4)
C1 C2 C3 103.5(4)
O2 C2 H2 114(4)
C1 C2 H2 113(4)
C3 C2 H2 106(4)
C2 O2 H2O 109.5
O3 C3 O4 122.6(4)
O3 C3 C2 127.4(4)
O4 C3 C2 109.9(4)
O1 C4 C30 109.8(4)
O1 C4 C29 107.3(4)
C30 C4 C29 109.9(4)
O1 C4 C5 102.5(4)
C30 C4 C5 113.5(4)
C29 C4 C5 113.3(4)
C3 O4 C10 112.3(3)
C6 C5 C10 116.5(4)
C6 C5 C4 115.1(4)
C10 C5 C4 104.3(4)
C6 C5 H5 110(4)
C10 C5 H5 108(4)
C4 C5 H5 102(3)
C15 O6 C17 110.6(4)
C7 C6 C5 109.1(4)
C7 C6 H6B 103(3)
C5 C6 H6B 113(3)
C7 C6 H6A 106(3)
C5 C6 H6A 117(3)
H6B C6 H6A 108(4)
C4 C30 H30A 109.5
C4 C30 H30B 109.5
H30A C30 H30B 109.5
C4 C30 H30C 109.5
H30A C30 H30C 109.5
H30B C30 H30C 109.5
C4 C29 H29A 109.5
C4 C29 H29B 109.5
H29A C29 H29B 109.5
C4 C29 H29C 109.5
H29A C29 H29C 109.5
H29B C29 H29C 109.5
C13 C28 H28A 109.5
C13 C28 H28B 109.5
H28A C28 H28B 109.5
C13 C28 H28C 109.5
H28A C28 H28C 109.5
H28B C28 H28C 109.5
C8 C7 C6 123.6(5)
C8 C7 H7 115(4)
C6 C7 H7 122(4)
C31 O10A H10O 115(8)
O10A C31 H31A 109.5
O10A C31 H31B 109.5
H31A C31 H31B 109.5
O10A C31 H31C 109.5
H31A C31 H31C 109.5
H31B C31 H31C 109.5
C7 C8 C14 123.0(5)
C7 C8 C9 130.1(5)
C14 C8 C9 106.9(4)
C26 O8 C23 109.8(4)
C8 C9 C19 117.4(4)
C8 C9 C11 100.7(4)
C19 C9 C11 116.8(4)
C8 C9 C23 106.4(4)
C19 C9 C23 113.1(4)
C11 C9 C23 100.3(4)
C14 C12 C13 122.8(4)
C14 C12 C11 100.0(4)
C13 C12 C11 120.7(4)
C14 C12 C22 104.7(4)
C13 C12 C22 106.0(4)
C11 C12 C22 99.4(4)
C9 C11 C12 96.4(4)
C9 C11 H11B 110(3)
C12 C11 H11B 112(3)
C9 C11 H11A 114(3)
C12 C11 H11A 113(3)
H11B C11 H11A 111(5)
O4 C10 C19 108.1(3)
O4 C10 C5 108.0(3)
C19 C10 C5 118.6(4)
O4 C10 C1 104.4(3)
C19 C10 C1 112.4(4)
C5 C10 C1 104.4(4)
O5 C14 C8 125.7(5)
O5 C14 C12 130.4(4)
C8 C14 C12 103.9(4)
C28 C13 C16 109.2(5)
C28 C13 C17 109.9(4)
C16 C13 C17 101.7(4)
C28 C13 C12 115.3(4)
C16 C13 C12 115.8(4)
C17 C13 C12 103.7(4)
O6 C17 C20 113.7(4)
O6 C17 C13 107.1(4)
C20 C17 C13 107.7(4)
O6 C17 H17 104(3)
C20 C17 H17 111(3)
C13 C17 H17 113(3)
C15 C16 C13 104.8(5)
C15 C16 H16A 110.8
C13 C16 H16A 110.8
C15 C16 H16B 110.8
C13 C16 H16B 110.8
H16A C16 H16B 108.9
O7 C15 O6 120.1(6)
O7 C15 C16 129.2(6)
O6 C15 C16 110.7(5)
C10 C19 C9 117.7(4)
C10 C19 H19A 111(4)
C9 C19 H19A 108(4)
C10 C19 H19B 113(4)
C9 C19 H19B 104(3)
H19A C19 H19B 103(5)
C24 C25 C26 108.5(4)
C24 C25 C27 130.4(5)
C26 C25 C27 121.0(5)
C21 C20 C17 114.6(4)
C21 C20 C22 115.4(4)
C17 C20 C22 101.6(4)
C21 C20 H20 108.3
C17 C20 H20 108.3
C22 C20 H20 108.3
C20 C21 H21A 109.5
C20 C21 H21B 109.5
H21A C21 H21B 109.5
C20 C21 H21C 109.5
H21A C21 H21C 109.5
H21B C21 H21C 109.5
C20 C22 C23 117.9(4)
C20 C22 C12 103.2(4)
C23 C22 C12 106.2(4)
C20 C22 H22 105(5)
C23 C22 H22 114(4)
C12 C22 H22 110(5)
C25 C24 C23 109.8(4)
C25 C24 H24 129(4)
C23 C24 H24 121(4)
O8 C23 C24 103.6(4)
O8 C23 C22 110.3(4)
C24 C23 C22 114.6(4)
O8 C23 C9 109.4(4)
C24 C23 C9 117.4(4)
C22 C23 C9 101.6(3)
C25 C27 H27A 109.5
C25 C27 H27B 109.5
H27A C27 H27B 109.5
C25 C27 H27C 109.5
H27A C27 H27C 109.5
H27B C27 H27C 109.5
O9 C26 O8 121.0(4)
O9 C26 C25 130.9(4)
O8 C26 C25 108.1(4)

loop_
_geom_bond_atom_site_label_1
_geom_bond_atom_site_label_2
_geom_bond_distance
C1 O1 1.423(6)
C1 C2 1.506(7)
C1 C10 1.538(7)
C1 H1 0.96(6)
O1 C4 1.452(6)
C2 O2 1.413(6)
C2 C3 1.539(7)
C2 H2 0.96(6)
O2 H2O 0.85(8)
C3 O3 1.205(6)
C3 O4 1.333(6)
C4 C30 1.527(7)
C4 C29 1.528(8)
C4 C5 1.545(7)
O4 C10 1.489(5)
C5 C6 1.527(7)
C5 C10 1.531(7)
C5 H5 0.95(6)
O5 C14 1.211(6)
O6 C15 1.356(8)
O6 C17 1.446(6)
C6 C7 1.502(7)
C6 H6B 0.98(6)
C6 H6A 1.01(6)
C30 H30A 0.9800
C30 H30B 0.9800
C30 H30C 0.9800
C29 H29A 0.9800
C29 H29B 0.9800
C29 H29C 0.9800
C28 C13 1.526(8)
C28 H28A 0.9800
C28 H28B 0.9800
C28 H28C 0.9800
C7 C8 1.327(7)
C7 H7 0.97(7)
O7 C15 1.211(7)
O10A C31 1.417(17)
O10A H10O 0.84(3)
C31 H31A 0.9800
C31 H31B 0.9800
C31 H31C 0.9800
C8 C14 1.501(7)
C8 C9 1.505(7)
O8 C26 1.375(6)
O8 C23 1.443(5)
C9 C19 1.537(7)
C9 C11 1.543(6)
C9 C23 1.564(7)
O9 C26 1.202(6)
C12 C14 1.527(7)
C12 C13 1.553(6)
C12 C11 1.553(7)
C12 C22 1.565(7)
C11 H11B 0.95(6)
C11 H11A 0.94(6)
C10 C19 1.527(7)
C13 C16 1.539(8)
C13 C17 1.551(8)
C17 C20 1.514(7)
C17 H17 1.01(6)
C16 C15 1.496(9)
C16 H16A 0.9900
C16 H16B 0.9900
C19 H19A 0.94(7)
C19 H19B 1.00(7)
C25 C24 1.333(7)
C25 C26 1.463(7)
C25 C27 1.502(7)
C20 C21 1.514(7)
C20 C22 1.533(7)
C20 H20 1.0000
C21 H21A 0.9800
C21 H21B 0.9800
C21 H21C 0.9800
C22 C23 1.551(7)
C22 H22 0.91(8)
C24 C23 1.500(6)
C24 H24 1.06(7)
C27 H27A 0.9800
C27 H27B 0.9800
C27 H27C 0.9800

loop_
_geom_torsion_atom_site_label_1
_geom_torsion_atom_site_label_2
_geom_torsion_atom_site_label_3
_geom_torsion_atom_site_label_4
_geom_torsion
C2 C1 O1 C4 147.8(4)
C10 C1 O1 C4 34.0(5)
O1 C1 C2 O2 150.7(4)
C10 C1 C2 O2 -95.4(4)
O1 C1 C2 C3 -94.1(4)
C10 C1 C2 C3 19.7(5)
O2 C2 C3 O3 -77.3(6)
C1 C2 C3 O3 165.4(5)
O2 C2 C3 O4 99.6(5)
C1 C2 C3 O4 -17.7(5)
C1 O1 C4 C30 80.3(5)
C1 O1 C4 C29 -160.2(4)
C1 O1 C4 C5 -40.7(5)
O3 C3 O4 C10 -174.9(4)
C2 C3 O4 C10 8.1(5)
O1 C4 C5 C6 159.6(4)
C30 C4 C5 C6 41.3(6)
C29 C4 C5 C6 -85.0(5)
O1 C4 C5 C10 30.8(5)
C30 C4 C5 C10 -87.6(5)
C29 C4 C5 C10 146.1(4)
C10 C5 C6 C7 -62.9(5)
C4 C5 C6 C7 174.5(4)
C5 C6 C7 C8 67.8(6)
C6 C7 C8 C14 178.0(4)
C6 C7 C8 C9 0.0(8)
C7 C8 C9 C19 -23.6(7)
C14 C8 C9 C19 158.2(4)
C7 C8 C9 C11 -151.4(5)
C14 C8 C9 C11 30.3(4)
C7 C8 C9 C23 104.3(6)
C14 C8 C9 C23 -74.0(4)
C8 C9 C11 C12 -51.1(4)
C19 C9 C11 C12 -179.4(4)
C23 C9 C11 C12 58.0(4)
C14 C12 C11 C9 53.6(4)
C13 C12 C11 C9 -168.3(4)
C22 C12 C11 C9 -53.3(4)
C3 O4 C10 C19 -115.1(4)
C3 O4 C10 C5 115.5(4)
C3 O4 C10 C1 4.8(5)
C6 C5 C10 O4 110.2(4)
C4 C5 C10 O4 -121.8(4)
C6 C5 C10 C19 -13.1(6)
C4 C5 C10 C19 114.9(4)
C6 C5 C10 C1 -139.2(4)
C4 C5 C10 C1 -11.2(5)
O1 C1 C10 O4 100.3(4)
C2 C1 C10 O4 -15.7(5)
O1 C1 C10 C19 -142.7(4)
C2 C1 C10 C19 101.3(5)
O1 C1 C10 C5 -12.9(5)
C2 C1 C10 C5 -128.9(4)
C7 C8 C14 O5 2.9(7)
C9 C8 C14 O5 -178.7(5)
C7 C8 C14 C12 -174.7(4)
C9 C8 C14 C12 3.8(5)
C13 C12 C14 O5 9.7(8)
C11 C12 C14 O5 146.6(5)
C22 C12 C14 O5 -110.9(6)
C13 C12 C14 C8 -172.9(4)
C11 C12 C14 C8 -36.0(4)
C22 C12 C14 C8 66.5(4)
C14 C12 C13 C28 -7.9(7)
C11 C12 C13 C28 -136.4(5)
C22 C12 C13 C28 112.1(5)
C14 C12 C13 C16 121.4(5)
C11 C12 C13 C16 -7.1(7)
C22 C12 C13 C16 -118.6(5)
C14 C12 C13 C17 -128.1(5)
C11 C12 C13 C17 103.4(5)
C22 C12 C13 C17 -8.2(5)
C15 O6 C17 C20 -107.1(5)
C15 O6 C17 C13 11.8(6)
C28 C13 C17 O6 95.1(5)
C16 C13 C17 O6 -20.6(5)
C12 C13 C17 O6 -141.1(4)
C28 C13 C17 C20 -142.3(4)
C16 C13 C17 C20 102.1(4)
C12 C13 C17 C20 -18.4(5)
C28 C13 C16 C15 -94.6(6)
C17 C13 C16 C15 21.5(5)
C12 C13 C16 C15 133.2(5)
C17 O6 C15 O7 -178.2(5)
C17 O6 C15 C16 2.8(6)
C13 C16 C15 O7 164.9(6)
C13 C16 C15 O6 -16.2(7)
O4 C10 C19 C9 -54.5(5)
C5 C10 C19 C9 68.7(5)
C1 C10 C19 C9 -169.2(4)
C8 C9 C19 C10 -31.9(6)
C11 C9 C19 C10 87.9(5)
C23 C9 C19 C10 -156.4(4)
O6 C17 C20 C21 -78.5(6)
C13 C17 C20 C21 163.0(5)
O6 C17 C20 C22 156.4(4)
C13 C17 C20 C22 37.9(5)
C21 C20 C22 C23 77.0(5)
C17 C20 C22 C23 -158.4(4)
C21 C20 C22 C12 -166.3(4)
C17 C20 C22 C12 -41.7(5)
C14 C12 C22 C20 162.4(4)
C13 C12 C22 C20 31.2(5)
C11 C12 C22 C20 -94.6(4)
C14 C12 C22 C23 -72.9(4)
C13 C12 C22 C23 155.9(4)
C11 C12 C22 C23 30.1(4)
C26 C25 C24 C23 3.1(5)
C27 C25 C24 C23 -173.8(5)
C26 O8 C23 C24 2.8(5)
C26 O8 C23 C22 -120.4(4)
C26 O8 C23 C9 128.7(4)
C25 C24 C23 O8 -3.7(5)
C25 C24 C23 C22 116.6(4)
C25 C24 C23 C9 -124.3(4)
C20 C22 C23 O8 4.2(6)
C12 C22 C23 O8 -110.8(4)
C20 C22 C23 C24 -112.3(5)
C12 C22 C23 C24 132.7(4)
C20 C22 C23 C9 120.1(4)
C12 C22 C23 C9 5.1(4)
C8 C9 C23 O8 -177.8(4)
C19 C9 C23 O8 -47.5(5)
C11 C9 C23 O8 77.7(4)
C8 C9 C23 C24 -60.2(5)
C19 C9 C23 C24 70.2(5)
C11 C9 C23 C24 -164.7(4)
C8 C9 C23 C22 65.6(4)
C19 C9 C23 C22 -164.0(4)
C11 C9 C23 C22 -38.9(4)
C23 O8 C26 O9 179.4(4)
C23 O8 C26 C25 -1.1(5)
C24 C25 C26 O9 178.1(5)
C27 C25 C26 O9 -4.6(8)
C24 C25 C26 O8 -1.4(5)
C27 C25 C26 O8 175.9(4)
